data_4312711
loop_
_publ_author_name
'Daniele Belletti'
'Claudia Graiff'
'Chiara Massera'
'Alex Minarelli'
'Giovanni Predieri'
'Antonio Tiripicchio'
'Domenico Acquotti'

_publ_contact_author
;
  Dr. Claudia Graiff
  Dipartimento di Chimica GIAF, Universita' di Parma
  Parco Area delle Scienze 17/A, I-43100 Parma, Italy
;
_publ_contact_author_email claudia.graiff@unipr.it
_publ_section_title
;
 Reactivity of Ph2P(Se)CH2C6H4CH2P(Se)Ph2 with [M3(CO)12] (M = Ru or Fe).
 Synthesis and Characterization of the New Carbene Cluster
 [Ru3(\m3-Se)(\m3-H)(\m2-PPh2)(CO)6(\m2-CHC6H4CH2PPh2)]
;
_journal_name_full 'Inorganic Chemistry'
_journal_page_first 8509
_journal_page_last 8518
_journal_paper_doi 10.1021/ic034887m
_journal_volume 42
_journal_year 2003
_chemical_formula_sum 'C39 H28 O7 P2 Ru3 Se2'
_chemical_formula_weight 1131.68
_space_group_IT_number 14
_symmetry_cell_setting monoclinic
_symmetry_space_group_name_Hall '-P 2ybc'
_symmetry_space_group_name_H-M 'P 1 21/c 1'
_atom_sites_solution_hydrogens geom
_atom_sites_solution_primary direct
_atom_sites_solution_secondary difmap
_audit_creation_method SHELXL-97
_cell_angle_alpha 90.00
_cell_angle_beta 102.16(3)
_cell_angle_gamma 90.00
_cell_formula_units_Z 4
_cell_length_a 11.400(4)
_cell_length_b 19.107(5)
_cell_length_c 18.973(3)
_cell_measurement_reflns_used 30
_cell_measurement_temperature 293(2)
_cell_measurement_theta_max 18
_cell_measurement_theta_min 11
_cell_volume 4040.0(19)
_computing_structure_refinement 'SHELXL-97 (Sheldrick, 1997)'
_computing_structure_solution 'SHELXS-97 (Sheldrick, 1990)'
_diffrn_ambient_temperature 293(2)
_diffrn_measured_fraction_theta_full 0.951
_diffrn_measured_fraction_theta_max 0.951
_diffrn_measurement_device_type 'Philips PW1100'
_diffrn_measurement_method '\q/2\q scans'
_diffrn_radiation_monochromator graphite
_diffrn_radiation_source 'fine-focus sealed tube'
_diffrn_radiation_type MoK\a
_diffrn_radiation_wavelength 0.71073
_diffrn_reflns_av_R_equivalents 0.0657
_diffrn_reflns_av_sigmaI/netI 0.2423
_diffrn_reflns_limit_h_max 14
_diffrn_reflns_limit_h_min -14
_diffrn_reflns_limit_k_max 24
_diffrn_reflns_limit_k_min 0
_diffrn_reflns_limit_l_max 24
_diffrn_reflns_limit_l_min 0
_diffrn_reflns_number 8717
_diffrn_reflns_theta_full 27.00
_diffrn_reflns_theta_max 27.00
_diffrn_reflns_theta_min 3.06
_diffrn_standards_interval_count 100
_diffrn_standards_number 1
_exptl_absorpt_coefficient_mu 3.035
_exptl_absorpt_correction_T_max 1
_exptl_absorpt_correction_T_min 0.780
_exptl_absorpt_correction_type empirical
_exptl_crystal_colour orange
_exptl_crystal_density_diffrn 1.861
_exptl_crystal_density_method 'not measured'
_exptl_crystal_description prismatic
_exptl_crystal_F_000 2192
_exptl_crystal_size_max 0.20
_exptl_crystal_size_mid 0.19
_exptl_crystal_size_min 0.14
_refine_diff_density_max 0.665
_refine_diff_density_min -0.564
_refine_diff_density_rms 0.112
_refine_ls_extinction_method none
_refine_ls_goodness_of_fit_ref 0.600
_refine_ls_hydrogen_treatment mixed
_refine_ls_matrix_type full
_refine_ls_number_parameters 485
_refine_ls_number_reflns 8408
_refine_ls_number_restraints 0
_refine_ls_restrained_S_all 0.600
_refine_ls_R_factor_all 0.1772
_refine_ls_R_factor_gt 0.0336
_refine_ls_shift/su_max 0.010
_refine_ls_shift/su_mean 0.001
_refine_ls_structure_factor_coef Fsqd
_refine_ls_weighting_details 'calc w=1/[\s^2^(Fo^2^)+(0.1000P)^2^+0.0000P] where P=(Fo^2^+2Fc^2^)/3'
_refine_ls_weighting_scheme calc
_refine_ls_wR_factor_gt 0.0743
_refine_ls_wR_factor_ref 0.1529
_reflns_number_gt 3118
_reflns_number_total 8408
_reflns_threshold_expression >2sigma(I)
_cod_data_source_file ic034887msi20030730_124443_4.cif
_cod_data_source_block ru2ah
_cod_depositor_comments
;
The following automatic conversions were performed:

data name '_atom_site_symetry_multiplicity' was replaced with
'_atom_site_symmetry_multiplicity' as specified in the replacement
file 'data/replacement-values/replacement_tags.lst'.

Automatic conversion script
Id: cif_correct_tags 9268 2022-04-12 08:56:07Z antanas 
;
_cod_database_code 4312711

loop_
_symmetry_equiv_pos_as_xyz
'x, y, z'
'-x, y+1/2, -z+1/2'
'-x, -y, -z'
'x, -y-1/2, z-1/2'

loop_
_atom_site_label
_atom_site_type_symbol
_atom_site_fract_x
_atom_site_fract_y
_atom_site_fract_z
_atom_site_U_iso_or_equiv
_atom_site_adp_type
_atom_site_occupancy
_atom_site_symmetry_multiplicity
_atom_site_calc_flag
_atom_site_refinement_flags
_atom_site_disorder_assembly
_atom_site_disorder_group
Ru1 Ru 0.26433(6) 0.15674(4) 0.26843(4) 0.0241(2) Uani 1 1 d . . .
Ru2 Ru 0.30766(8) 0.02569(5) 0.12519(5) 0.0367(2) Uani 1 1 d . . .
Ru3 Ru 0.10242(7) 0.09829(5) 0.13641(5) 0.0342(2) Uani 1 1 d . . .
Se1 Se 0.23027(9) 0.03095(5) 0.23926(6) 0.0319(3) Uani 1 1 d . . .
Se2 Se 0.30506(9) 0.15565(6) 0.14414(6) 0.0334(3) Uani 1 1 d . . .
P1 P 0.1800(2) 0.14593(14) 0.37075(14) 0.0277(6) Uani 1 1 d . . .
P2 P 0.2657(2) 0.27964(14) 0.26486(14) 0.0280(6) Uani 1 1 d . . .
O1 O 0.5115(6) 0.1426(4) 0.3562(4) 0.047(2) Uani 1 1 d . . .
O2 O 0.2208(9) -0.1255(5) 0.1088(7) 0.088(3) Uani 1 1 d . . .
O3 O 0.3295(10) 0.0408(6) -0.0313(5) 0.090(3) Uani 1 1 d . . .
O4 O 0.5749(8) 0.0049(5) 0.1803(5) 0.078(3) Uani 1 1 d . . .
O5 O -0.0818(7) 0.1951(4) 0.1831(5) 0.060(3) Uani 1 1 d . . .
O6 O -0.0677(9) -0.0256(5) 0.1202(7) 0.099(4) Uani 1 1 d . . .
O7 O 0.0414(9) 0.1503(6) -0.0178(5) 0.085(3) Uani 1 1 d . . .
C1 C 0.4137(9) 0.1516(6) 0.3234(5) 0.034(2) Uani 1 1 d . . .
C2 C 0.2540(11) -0.0694(7) 0.1134(7) 0.052(3) Uani 1 1 d . . .
C3 C 0.3203(12) 0.0362(7) 0.0273(7) 0.060(4) Uani 1 1 d . . .
C4 C 0.4758(11) 0.0111(6) 0.1598(6) 0.047(3) Uani 1 1 d . . .
C5 C -0.0050(9) 0.1601(6) 0.1713(6) 0.040(3) Uani 1 1 d . . .
C6 C -0.0044(11) 0.0210(7) 0.1258(7) 0.058(4) Uani 1 1 d . . .
C7 C 0.0617(11) 0.1299(7) 0.0397(7) 0.055(4) Uani 1 1 d . . .
C8 C 0.2107(9) 0.2157(5) 0.4387(5) 0.035(3) Uani 1 1 d . . .
H8A H 0.1584 0.2552 0.4224 0.05(2) Uiso 1 1 calc R . .
H8B H 0.1924 0.1988 0.4834 0.05(2) Uiso 1 1 calc R . .
C9 C 0.3387(9) 0.2399(6) 0.4527(5) 0.036(3) Uani 1 1 d . . .
C10 C 0.4236(11) 0.2106(7) 0.5076(6) 0.057(4) Uani 1 1 d . . .
H10 H 0.3996 0.1763 0.5363 0.052(18) Uiso 1 1 calc R . .
C11 C 0.5435(11) 0.2307(8) 0.5215(6) 0.065(4) Uani 1 1 d . . .
H11 H 0.5994 0.2097 0.5583 0.052(18) Uiso 1 1 calc R . .
C12 C 0.5767(11) 0.2822(8) 0.4794(7) 0.073(5) Uani 1 1 d . . .
H12 H 0.6568 0.2958 0.4878 0.052(18) Uiso 1 1 calc R . .
C13 C 0.4956(11) 0.3146(7) 0.4251(6) 0.053(3) Uani 1 1 d . . .
H13 H 0.5203 0.3502 0.3982 0.052(18) Uiso 1 1 calc R . .
C14 C 0.3754(10) 0.2931(6) 0.4110(6) 0.039(3) Uani 1 1 d . . .
C15 C 0.2872(9) 0.3296(5) 0.3513(5) 0.034(3) Uani 1 1 d . . .
H15A H 0.3167 0.3761 0.3442 0.08(3) Uiso 1 1 calc R . .
H15B H 0.2106 0.3344 0.3654 0.08(3) Uiso 1 1 calc R . .
C16 C 0.2217(8) 0.0680(5) 0.4293(5) 0.030(2) Uani 1 1 d . . .
C17 C 0.3240(9) 0.0283(5) 0.4289(5) 0.036(3) Uani 1 1 d . . .
H17 H 0.3727 0.0389 0.3966 0.060(17) Uiso 1 1 calc R . .
C18 C 0.3534(9) -0.0278(5) 0.4774(5) 0.035(2) Uani 1 1 d . . .
H18 H 0.4203 -0.0554 0.4763 0.060(17) Uiso 1 1 calc R . .
C19 C 0.2831(9) -0.0416(6) 0.5262(6) 0.041(3) Uani 1 1 d . . .
H19 H 0.3032 -0.0785 0.5585 0.060(17) Uiso 1 1 calc R . .
C20 C 0.1849(10) -0.0023(6) 0.5279(6) 0.050(3) Uani 1 1 d . . .
H20 H 0.1397 -0.0118 0.5623 0.060(17) Uiso 1 1 calc R . .
C21 C 0.1508(10) 0.0516(6) 0.4795(6) 0.046(3) Uani 1 1 d . . .
H21 H 0.0813 0.0770 0.4800 0.060(17) Uiso 1 1 calc R . .
C22 C 0.0162(8) 0.1379(6) 0.3487(5) 0.033(3) Uani 1 1 d . . .
C23 C -0.0332(9) 0.0758(7) 0.3164(6) 0.045(3) Uani 1 1 d . . .
H23 H 0.0170 0.0389 0.3104 0.069(19) Uiso 1 1 calc R . .
C24 C -0.1560(10) 0.0687(7) 0.2932(6) 0.054(3) Uani 1 1 d . . .
H24 H -0.1875 0.0278 0.2702 0.069(19) Uiso 1 1 calc R . .
C25 C -0.2307(12) 0.1212(9) 0.3037(8) 0.075(5) Uani 1 1 d . . .
H25 H -0.3131 0.1157 0.2879 0.069(19) Uiso 1 1 calc R . .
C26 C -0.1867(12) 0.1820(8) 0.3371(8) 0.067(4) Uani 1 1 d . . .
H26 H -0.2389 0.2173 0.3446 0.069(19) Uiso 1 1 calc R . .
C27 C -0.0626(10) 0.1908(7) 0.3600(7) 0.054(3) Uani 1 1 d . . .
H27 H -0.0323 0.2320 0.3829 0.069(19) Uiso 1 1 calc R . .
C28 C 0.1269(9) 0.3184(5) 0.2105(6) 0.033(2) Uani 1 1 d . . .
C29 C 0.1053(10) 0.3112(6) 0.1361(6) 0.044(3) Uani 1 1 d . . .
H29 H 0.1627 0.2904 0.1146 0.048(15) Uiso 1 1 calc R . .
C30 C -0.0017(11) 0.3351(7) 0.0938(7) 0.062(4) Uani 1 1 d . . .
H30 H -0.0155 0.3308 0.0439 0.048(15) Uiso 1 1 calc R . .
C31 C -0.0868(12) 0.3649(8) 0.1256(9) 0.078(5) Uani 1 1 d . . .
H31 H -0.1586 0.3809 0.0974 0.048(15) Uiso 1 1 calc R . .
C32 C -0.0658(12) 0.3710(7) 0.1986(9) 0.071(4) Uani 1 1 d . . .
H32 H -0.1236 0.3917 0.2198 0.048(15) Uiso 1 1 calc R . .
C33 C 0.0399(10) 0.3470(6) 0.2424(7) 0.052(3) Uani 1 1 d . . .
H33 H 0.0519 0.3503 0.2923 0.048(15) Uiso 1 1 calc R . .
C34 C 0.3853(9) 0.3188(5) 0.2260(5) 0.033(2) Uani 1 1 d . . .
C35 C 0.3691(9) 0.3841(6) 0.1933(6) 0.041(3) Uani 1 1 d . . .
H35 H 0.2946 0.4060 0.1855 0.035(13) Uiso 1 1 calc R . .
C36 C 0.4665(10) 0.4166(6) 0.1722(6) 0.049(3) Uani 1 1 d . . .
H36 H 0.4570 0.4610 0.1517 0.035(13) Uiso 1 1 calc R . .
C37 C 0.5752(11) 0.3838(6) 0.1812(6) 0.049(3) Uani 1 1 d . . .
H37 H 0.6380 0.4051 0.1650 0.035(13) Uiso 1 1 calc R . .
C38 C 0.5919(10) 0.3204(6) 0.2137(6) 0.047(3) Uani 1 1 d . . .
H38 H 0.6669 0.2992 0.2215 0.035(13) Uiso 1 1 calc R . .
C39 C 0.4983(8) 0.2876(6) 0.2351(6) 0.042(3) Uani 1 1 d . . .
H39 H 0.5103 0.2434 0.2561 0.035(13) Uiso 1 1 calc R . .

loop_
_atom_site_aniso_label
_atom_site_aniso_U_11
_atom_site_aniso_U_22
_atom_site_aniso_U_33
_atom_site_aniso_U_23
_atom_site_aniso_U_13
_atom_site_aniso_U_12
Ru1 0.0221(4) 0.0245(4) 0.0266(4) 0.0016(4) 0.0069(3) 0.0012(4)
Ru2 0.0400(5) 0.0368(5) 0.0340(5) -0.0052(4) 0.0094(4) 0.0047(4)
Ru3 0.0326(5) 0.0349(5) 0.0333(5) 0.0005(4) 0.0027(4) -0.0009(4)
Se1 0.0385(6) 0.0248(6) 0.0328(6) 0.0000(5) 0.0087(5) -0.0001(5)
Se2 0.0368(6) 0.0344(6) 0.0311(6) 0.0006(5) 0.0118(5) -0.0017(5)
P1 0.0226(13) 0.0307(15) 0.0319(14) 0.0023(13) 0.0105(11) 0.0018(12)
P2 0.0267(13) 0.0261(14) 0.0312(14) 0.0016(13) 0.0066(11) -0.0001(12)
O1 0.025(4) 0.058(6) 0.057(5) 0.016(4) 0.003(4) 0.000(4)
O2 0.083(7) 0.049(6) 0.127(10) -0.019(7) 0.013(7) -0.005(6)
O3 0.115(9) 0.112(9) 0.047(6) 0.003(7) 0.029(6) -0.003(7)
O4 0.045(5) 0.102(8) 0.080(7) 0.006(6) 0.001(5) 0.012(5)
O5 0.051(5) 0.053(6) 0.082(7) 0.014(5) 0.027(5) 0.017(4)
O6 0.091(8) 0.063(7) 0.130(10) 0.002(7) -0.004(7) -0.037(6)
O7 0.093(7) 0.109(9) 0.044(6) 0.018(6) -0.010(5) -0.023(7)
C1 0.032(6) 0.037(6) 0.036(6) 0.001(5) 0.010(5) -0.009(5)
C2 0.050(7) 0.038(7) 0.072(9) -0.007(7) 0.023(7) 0.000(6)
C3 0.071(9) 0.061(9) 0.045(8) -0.007(7) 0.010(7) 0.004(8)
C4 0.061(8) 0.039(7) 0.046(7) 0.000(6) 0.018(7) 0.004(6)
C5 0.033(6) 0.039(7) 0.045(7) 0.008(6) 0.003(5) -0.005(6)
C6 0.051(8) 0.058(9) 0.051(8) -0.003(7) -0.019(6) -0.004(7)
C7 0.059(8) 0.061(9) 0.040(7) 0.012(7) -0.004(6) -0.009(7)
C8 0.042(6) 0.032(6) 0.038(6) -0.009(5) 0.024(5) -0.006(5)
C9 0.042(6) 0.044(7) 0.024(6) 0.005(5) 0.007(5) -0.004(5)
C10 0.068(9) 0.068(9) 0.033(7) 0.013(7) 0.006(6) 0.006(8)
C11 0.046(7) 0.098(12) 0.040(7) 0.011(8) -0.013(6) -0.016(8)
C12 0.039(7) 0.112(13) 0.061(9) 0.013(9) -0.007(7) -0.022(8)
C13 0.058(8) 0.053(8) 0.043(7) 0.009(6) 0.000(6) -0.014(7)
C14 0.046(7) 0.036(7) 0.032(6) -0.009(5) 0.006(5) -0.006(5)
C15 0.038(6) 0.029(6) 0.033(6) 0.001(5) 0.004(5) 0.004(5)
C16 0.020(5) 0.037(6) 0.031(6) 0.001(5) -0.001(4) 0.003(5)
C17 0.035(6) 0.038(6) 0.030(6) 0.003(5) -0.003(5) -0.008(5)
C18 0.033(6) 0.029(6) 0.037(6) 0.003(5) -0.001(5) 0.000(5)
C19 0.040(6) 0.041(7) 0.038(6) 0.017(6) -0.001(5) -0.001(5)
C20 0.048(7) 0.070(9) 0.037(7) 0.017(6) 0.017(6) 0.001(7)
C21 0.035(6) 0.059(8) 0.044(7) 0.020(6) 0.011(5) 0.007(6)
C22 0.024(5) 0.049(7) 0.026(6) 0.007(5) 0.007(4) -0.002(5)
C23 0.031(6) 0.072(9) 0.036(7) 0.009(6) 0.014(5) 0.005(6)
C24 0.035(6) 0.071(9) 0.053(8) -0.004(7) 0.006(6) -0.011(7)
C25 0.031(7) 0.126(15) 0.071(10) 0.031(11) 0.015(7) 0.016(9)
C26 0.054(9) 0.083(11) 0.067(10) 0.012(9) 0.020(8) 0.031(8)
C27 0.045(7) 0.066(9) 0.056(8) -0.002(7) 0.021(6) 0.008(7)
C28 0.034(6) 0.024(6) 0.043(7) 0.009(5) 0.012(5) 0.005(5)
C29 0.035(6) 0.052(7) 0.043(7) 0.017(6) 0.006(5) 0.000(6)
C30 0.048(8) 0.071(10) 0.059(9) 0.040(8) -0.006(7) 0.001(7)
C31 0.037(8) 0.078(11) 0.106(13) 0.040(10) -0.012(8) 0.020(7)
C32 0.051(9) 0.051(9) 0.113(14) 0.000(9) 0.016(9) 0.024(7)
C33 0.049(7) 0.048(8) 0.057(8) -0.007(7) 0.008(6) 0.016(7)
C34 0.034(6) 0.029(6) 0.033(6) 0.008(5) 0.002(5) -0.001(5)
C35 0.031(6) 0.035(7) 0.058(8) 0.010(6) 0.014(5) 0.000(5)
C36 0.055(8) 0.036(7) 0.055(8) 0.008(6) 0.010(6) -0.011(6)
C37 0.047(7) 0.052(8) 0.051(8) -0.007(7) 0.019(6) -0.029(6)
C38 0.034(6) 0.052(8) 0.056(8) 0.008(7) 0.010(6) -0.008(6)
C39 0.027(5) 0.049(7) 0.046(7) 0.018(6) 0.000(5) -0.003(5)

loop_
_atom_type_symbol
_atom_type_description
_atom_type_scat_dispersion_real
_atom_type_scat_dispersion_imag
_atom_type_scat_source
Ru Ru -1.2594 0.8363 'International Tables Vol C Tables 4.2.6.8 and 6.1.1.4'
Se Se -0.0929 2.2259 'International Tables Vol C Tables 4.2.6.8 and 6.1.1.4'
P P 0.1023 0.0942 'International Tables Vol C Tables 4.2.6.8 and 6.1.1.4'
O O 0.0106 0.0060 'International Tables Vol C Tables 4.2.6.8 and 6.1.1.4'
C C 0.0033 0.0016 'International Tables Vol C Tables 4.2.6.8 and 6.1.1.4'
H H 0.0000 0.0000 'International Tables Vol C Tables 4.2.6.8 and 6.1.1.4'

loop_
_geom_angle_atom_site_label_1
_geom_angle_atom_site_label_2
_geom_angle_atom_site_label_3
_geom_angle
_geom_angle_site_symmetry_1
_geom_angle_site_symmetry_3
_geom_angle_publ_flag
C1 Ru1 P1 91.0(3) . . ?
C1 Ru1 P2 93.4(3) . . ?
P1 Ru1 P2 96.79(10) . . ?
C1 Ru1 Se1 99.2(3) . . ?
P1 Ru1 Se1 91.55(7) . . ?
P2 Ru1 Se1 164.69(8) . . ?
C1 Ru1 Se2 101.9(3) . . ?
P1 Ru1 Se2 165.72(7) . . ?
P2 Ru1 Se2 88.70(8) . . ?
Se1 Ru1 Se2 80.37(4) . . ?
C1 Ru1 Ru3 143.5(3) . . ?
P1 Ru1 Ru3 111.76(7) . . ?
P2 Ru1 Ru3 110.80(7) . . ?
Se1 Ru1 Ru3 53.99(3) . . ?
Se2 Ru1 Ru3 53.98(4) . . ?
C3 Ru2 C2 94.3(6) . . ?
C3 Ru2 C4 94.3(5) . . ?
C2 Ru2 C4 100.0(5) . . ?
C3 Ru2 Se1 162.1(4) . . ?
C2 Ru2 Se1 88.7(4) . . ?
C4 Ru2 Se1 102.6(4) . . ?
C3 Ru2 Se2 92.3(4) . . ?
C2 Ru2 Se2 160.4(4) . . ?
C4 Ru2 Se2 97.8(4) . . ?
Se1 Ru2 Se2 79.61(4) . . ?
C3 Ru2 Ru3 105.1(4) . . ?
C2 Ru2 Ru3 103.3(4) . . ?
C4 Ru2 Ru3 148.2(4) . . ?
Se1 Ru2 Ru3 57.05(4) . . ?
Se2 Ru2 Ru3 57.13(4) . . ?
C6 Ru3 C7 97.1(5) . . ?
C6 Ru3 C5 94.2(5) . . ?
C7 Ru3 C5 95.4(5) . . ?
C6 Ru3 Se1 86.5(4) . . ?
C7 Ru3 Se1 153.4(4) . . ?
C5 Ru3 Se1 110.7(3) . . ?
C6 Ru3 Se2 154.1(4) . . ?
C7 Ru3 Se2 87.3(4) . . ?
C5 Ru3 Se2 110.8(3) . . ?
Se1 Ru3 Se2 78.76(5) . . ?
C6 Ru3 Ru2 97.8(4) . . ?
C7 Ru3 Ru2 97.1(4) . . ?
C5 Ru3 Ru2 161.4(3) . . ?
Se1 Ru3 Ru2 56.27(4) . . ?
Se2 Ru3 Ru2 56.33(4) . . ?
C6 Ru3 Ru1 130.3(4) . . ?
C7 Ru3 Ru1 132.3(4) . . ?
C5 Ru3 Ru1 78.9(3) . . ?
Se1 Ru3 Ru1 52.48(4) . . ?
Se2 Ru3 Ru1 52.90(4) . . ?
Ru2 Ru3 Ru1 82.48(4) . . ?
Ru1 Se1 Ru2 99.48(5) . . ?
Ru1 Se1 Ru3 73.53(4) . . ?
Ru2 Se1 Ru3 66.68(4) . . ?
Ru1 Se2 Ru2 98.84(5) . . ?
Ru1 Se2 Ru3 73.12(5) . . ?
Ru2 Se2 Ru3 66.54(4) . . ?
C22 P1 C8 104.8(5) . . ?
C22 P1 C16 100.9(5) . . ?
C8 P1 C16 100.1(5) . . ?
C22 P1 Ru1 113.2(3) . . ?
C8 P1 Ru1 117.7(3) . . ?
C16 P1 Ru1 117.8(3) . . ?
C34 P2 C28 103.5(5) . . ?
C34 P2 C15 99.9(5) . . ?
C28 P2 C15 102.9(5) . . ?
C34 P2 Ru1 115.4(3) . . ?
C28 P2 Ru1 113.9(3) . . ?
C15 P2 Ru1 119.1(3) . . ?
O1 C1 Ru1 173.9(10) . . ?
O2 C2 Ru2 177.4(14) . . ?
O3 C3 Ru2 178.1(14) . . ?
O4 C4 Ru2 177.7(11) . . ?
O5 C5 Ru3 169.9(10) . . ?
O6 C6 Ru3 179.1(13) . . ?
O7 C7 Ru3 177.3(12) . . ?
C9 C8 P1 112.5(7) . . ?
C14 C9 C10 118.2(10) . . ?
C14 C9 C8 121.1(9) . . ?
C10 C9 C8 120.7(10) . . ?
C9 C10 C11 122.5(12) . . ?
C12 C11 C10 117.9(12) . . ?
C11 C12 C13 122.3(12) . . ?
C12 C13 C14 119.1(12) . . ?
C9 C14 C13 120.0(10) . . ?
C9 C14 C15 121.6(9) . . ?
C13 C14 C15 118.4(10) . . ?
C14 C15 P2 111.4(7) . . ?
C17 C16 C21 118.9(10) . . ?
C17 C16 P1 122.8(8) . . ?
C21 C16 P1 118.2(8) . . ?
C16 C17 C18 119.7(10) . . ?
C19 C18 C17 119.8(10) . . ?
C20 C19 C18 120.8(10) . . ?
C19 C20 C21 121.1(11) . . ?
C20 C21 C16 119.6(10) . . ?
C23 C22 C27 117.9(10) . . ?
C23 C22 P1 117.9(8) . . ?
C27 C22 P1 124.1(9) . . ?
C24 C23 C22 120.7(11) . . ?
C25 C24 C23 120.3(13) . . ?
C26 C25 C24 121.1(13) . . ?
C25 C26 C27 119.6(13) . . ?
C26 C27 C22 120.4(13) . . ?
C33 C28 C29 119.7(10) . . ?
C33 C28 P2 121.6(9) . . ?
C29 C28 P2 118.3(8) . . ?
C28 C29 C30 120.1(12) . . ?
C31 C30 C29 120.0(13) . . ?
C32 C31 C30 119.6(12) . . ?
C31 C32 C33 121.7(14) . . ?
C28 C33 C32 118.9(13) . . ?
C35 C34 C39 118.2(10) . . ?
C35 C34 P2 120.3(8) . . ?
C39 C34 P2 121.2(8) . . ?
C34 C35 C36 119.1(10) . . ?
C37 C36 C35 120.9(11) . . ?
C36 C37 C38 120.2(11) . . ?
C39 C38 C37 120.1(11) . . ?
C38 C39 C34 121.5(10) . . ?

loop_
_geom_bond_atom_site_label_1
_geom_bond_atom_site_label_2
_geom_bond_distance
_geom_bond_site_symmetry_2
_geom_bond_publ_flag
Ru1 C1 1.802(10) . ?
Ru1 P1 2.350(3) . ?
Ru1 P2 2.349(3) . ?
Ru1 Se1 2.4785(14) . ?
Ru1 Se2 2.4977(14) . ?
Ru1 Ru3 2.9968(15) . ?
Ru2 C3 1.904(14) . ?
Ru2 C2 1.915(13) . ?
Ru2 C4 1.911(13) . ?
Ru2 Se1 2.5055(15) . ?
Ru2 Se2 2.5101(16) . ?
Ru2 Ru3 2.7666(14) . ?
Ru3 C6 1.898(14) . ?
Ru3 C7 1.894(12) . ?
Ru3 C5 1.918(12) . ?
Ru3 Se1 2.5279(15) . ?
Ru3 Se2 2.5332(15) . ?
P1 C22 1.833(10) . ?
P1 C8 1.836(10) . ?
P1 C16 1.858(10) . ?
P2 C34 1.840(11) . ?
P2 C28 1.851(10) . ?
P2 C15 1.868(10) . ?
O1 C1 1.170(11) . ?
O2 C2 1.135(14) . ?
O3 C3 1.142(15) . ?
O4 C4 1.121(12) . ?
O5 C5 1.159(12) . ?
O6 C6 1.136(14) . ?
O7 C7 1.135(14) . ?
C8 C9 1.500(13) . ?
C9 C14 1.405(14) . ?
C9 C10 1.381(14) . ?
C10 C11 1.390(16) . ?
C11 C12 1.371(17) . ?
C12 C13 1.378(16) . ?
C13 C14 1.401(15) . ?
C14 C15 1.517(13) . ?
C16 C17 1.394(13) . ?
C16 C21 1.408(14) . ?
C17 C18 1.407(13) . ?
C18 C19 1.373(14) . ?
C19 C20 1.354(15) . ?
C20 C21 1.382(15) . ?
C22 C23 1.397(15) . ?
C22 C27 1.398(15) . ?
C23 C24 1.382(14) . ?
C24 C25 1.358(18) . ?
C25 C26 1.367(19) . ?
C26 C27 1.400(16) . ?
C28 C33 1.379(14) . ?
C28 C29 1.388(15) . ?
C29 C30 1.388(14) . ?
C30 C31 1.370(19) . ?
C31 C32 1.36(2) . ?
C32 C33 1.389(16) . ?
C34 C35 1.388(14) . ?
C34 C39 1.397(13) . ?
C35 C36 1.402(14) . ?
C36 C37 1.367(15) . ?
C37 C38 1.354(15) . ?
C38 C39 1.371(14) . ?
